data_2210424
loop_
_publ_author_name
'Li, Hong-Song'
'Li, Song-Lin'
'Hou, Jian-Feng'

_publ_section_title
;
 Diaquabis[2-(1-pyridyl)butanedioato-\k<i>O</i>]copper(II)
;
_journal_coeditor_code XU2027
_journal_issue 9
_journal_name_full 'Acta Crystallographica Section E'
_journal_page_first m2143
_journal_page_last m2144
_journal_paper_doi 10.1107/S1600536806019969
_journal_volume 62
_journal_year 2006
_chemical_formula_iupac '[Cu (C9 H8 N O4)2 (H2 O1)2]'
_chemical_formula_moiety 'C18 H20 Cu N2 O10'
_chemical_formula_sum 'C18 H20 Cu N2 O10'
_chemical_formula_weight 487.90
_chemical_name_systematic
;
Diaquabis[2-(1-pyridyl)butanedioato-\kO]copper(II)
;
_space_group_IT_number 14
_symmetry_cell_setting monoclinic
_symmetry_space_group_name_Hall '-P 2yn'
_symmetry_space_group_name_H-M 'P 1 21/n 1'
_atom_sites_solution_hydrogens difmap
_atom_sites_solution_primary direct
_atom_sites_solution_secondary difmap
_cell_angle_alpha 90.00
_cell_angle_beta 103.30(3)
_cell_angle_gamma 90.00
_cell_formula_units_Z 2
_cell_length_a 5.1090(10)
_cell_length_b 19.187(4)
_cell_length_c 10.290(2)
_cell_measurement_reflns_used 2016
_cell_measurement_temperature 293(2)
_cell_measurement_theta_max 26.4
_cell_measurement_theta_min 2.1
_cell_volume 981.6(4)
_computing_cell_refinement 'SAINT (Bruker, 1998)'
_computing_data_collection 'SMART (Bruker, 1998)'
_computing_data_reduction SAINT
_computing_molecular_graphics 'SHELXTL (Bruker, 1997)'
_computing_publication_material SHELXTL
_computing_structure_refinement 'SHELXL97 (Sheldrick, 1997)'
_computing_structure_solution 'SHELXS97 (Sheldrick, 1997)'
_diffrn_ambient_temperature 293(2)
_diffrn_measured_fraction_theta_full 0.96
_diffrn_measured_fraction_theta_max 0.94
_diffrn_measurement_device_type 'Bruker SMART 1000 CCD area-detector'
_diffrn_measurement_method '\f and \w'
_diffrn_radiation_monochromator graphite
_diffrn_radiation_source 'fine-focus sealed tube'
_diffrn_radiation_type MoK\a
_diffrn_radiation_wavelength 0.71073
_diffrn_reflns_av_R_equivalents 0.020
_diffrn_reflns_av_sigmaI/netI 0.017
_diffrn_reflns_limit_h_max 6
_diffrn_reflns_limit_h_min -5
_diffrn_reflns_limit_k_max 23
_diffrn_reflns_limit_k_min -13
_diffrn_reflns_limit_l_max 12
_diffrn_reflns_limit_l_min -12
_diffrn_reflns_number 5019
_diffrn_reflns_theta_full 25.00
_diffrn_reflns_theta_max 26.4
_diffrn_reflns_theta_min 2.1
_diffrn_standards_interval_count 0
_diffrn_standards_interval_time 0
_diffrn_standards_number 0
_exptl_absorpt_coefficient_mu 1.174
_exptl_absorpt_correction_T_max 0.790
_exptl_absorpt_correction_T_min 0.743
_exptl_absorpt_correction_type multi-scan
_exptl_absorpt_process_details '(SADABS; Sheldrick, 1996)'
_exptl_crystal_colour blue
_exptl_crystal_density_diffrn 1.651
_exptl_crystal_density_method 'not measured'
_exptl_crystal_description Block
_exptl_crystal_F_000 502
_exptl_crystal_size_max 0.25
_exptl_crystal_size_mid 0.23
_exptl_crystal_size_min 0.20
_refine_diff_density_max 0.31
_refine_diff_density_min -0.26
_refine_ls_extinction_method none
_refine_ls_goodness_of_fit_ref 1.069
_refine_ls_hydrogen_treatment constr
_refine_ls_matrix_type full
_refine_ls_number_parameters 142
_refine_ls_number_reflns 2016
_refine_ls_number_restraints 0
_refine_ls_restrained_S_all 1.069
_refine_ls_R_factor_all 0.028
_refine_ls_R_factor_gt 0.025
_refine_ls_shift/su_max 0.000
_refine_ls_shift/su_mean 0.000
_refine_ls_structure_factor_coef Fsqd
_refine_ls_weighting_details 'calc w=1/[\s^2^(Fo^2^)+(0.0409P)^2^+0.3152P] where P=(Fo^2^+2Fc^2^)/3'
_refine_ls_weighting_scheme calc
_refine_ls_wR_factor_gt 0.068
_refine_ls_wR_factor_ref 0.070
_reflns_number_gt 1739
_reflns_number_total 2016
_reflns_threshold_expression I>2\s(I)
_cod_data_source_file xu2027.cif
_cod_data_source_block I
_cod_original_sg_symbol_H-M 'P 21/n'
_cod_database_code 2210424
_cod_database_fobs_code 2210424

loop_
_symmetry_equiv_pos_as_xyz
'x, y, z'
'-x+1/2, y+1/2, -z+1/2'
'-x, -y, -z'
'x-1/2, -y-1/2, z-1/2'

loop_
_atom_site_type_symbol
_atom_site_label
_atom_site_fract_x
_atom_site_fract_y
_atom_site_fract_z
_atom_site_U_iso_or_equiv
_atom_site_adp_type
_atom_site_calc_flag
_atom_site_refinement_flags
_atom_site_occupancy
Cu Cu1 0.0000 0.0000 0.5000 0.01874(11) Uani d S 1
O O1W 0.2763(2) 0.05059(6) 0.62632(10) 0.0250(2) Uani d . 1
O O1 0.2276(3) 0.00286(5) 0.37215(12) 0.0250(3) Uani d . 1
O O2 -0.0247(3) 0.09491(7) 0.29972(13) 0.0351(3) Uani d . 1
C C1 0.1482(3) 0.05266(8) 0.28795(15) 0.0240(3) Uani d . 1
C C2 0.2882(4) 0.05368(8) 0.17255(16) 0.0264(3) Uani d . 1
H H2B 0.4784 0.0622 0.2078 0.032 Uiso calc R 1
H H2A 0.2701 0.0081 0.1308 0.032 Uiso calc R 1
C C3 0.1801(3) 0.10812(8) 0.06662(15) 0.0240(3) Uani d . 1
H H3A -0.0136 0.1004 0.0342 0.029 Uiso calc R 1
N N1 0.2215(3) 0.18104(7) 0.11796(13) 0.0255(3) Uani d . 1
C C4 0.0235(4) 0.22678(9) 0.07270(19) 0.0342(4) Uani d . 1
H H4A -0.1384 0.2115 0.0189 0.041 Uiso calc R 1
C C5 0.0582(5) 0.29603(10) 0.1053(2) 0.0463(5) Uani d . 1
H H5A -0.0791 0.3277 0.0732 0.056 Uiso calc R 1
C C6 0.2964(5) 0.31841(10) 0.1856(2) 0.0465(5) Uani d . 1
H H6A 0.3208 0.3652 0.2090 0.056 Uiso calc R 1
C C7 0.4980(4) 0.27108(10) 0.2309(2) 0.0421(5) Uani d . 1
H H7A 0.6608 0.2856 0.2849 0.051 Uiso calc R 1
C C8 0.4578(4) 0.20160(10) 0.19586(18) 0.0339(4) Uani d . 1
H H8A 0.5937 0.1692 0.2261 0.041 Uiso calc R 1
O O3 0.2116(3) 0.05233(7) -0.13220(12) 0.0353(3) Uani d . 1
O O4 0.5005(3) 0.13889(7) -0.06182(13) 0.0386(3) Uani d . 1
C C9 0.3148(3) 0.09951(8) -0.05292(15) 0.0232(3) Uani d . 1
H H1WA 0.4447 0.0372 0.6302 0.037 Uiso d . 1
H H1WB 0.2629 0.0507 0.7141 0.037 Uiso d . 1

loop_
_atom_site_aniso_label
_atom_site_aniso_U_11
_atom_site_aniso_U_22
_atom_site_aniso_U_33
_atom_site_aniso_U_12
_atom_site_aniso_U_13
_atom_site_aniso_U_23
Cu1 0.01902(17) 0.02360(15) 0.01560(15) 0.00002(9) 0.00810(11) 0.00122(9)
O1W 0.0232(6) 0.0317(6) 0.0216(5) -0.0021(5) 0.0084(5) -0.0028(4)
O1 0.0229(7) 0.0347(6) 0.0198(6) 0.0001(4) 0.0101(5) 0.0030(4)
O2 0.0358(7) 0.0385(7) 0.0356(6) 0.0083(6) 0.0177(6) 0.0052(5)
C1 0.0220(8) 0.0302(8) 0.0206(7) -0.0038(6) 0.0067(6) -0.0007(6)
C2 0.0313(9) 0.0261(8) 0.0244(7) 0.0014(6) 0.0118(7) 0.0018(6)
C3 0.0266(8) 0.0234(7) 0.0226(7) -0.0015(6) 0.0068(6) -0.0023(6)
N1 0.0294(8) 0.0234(6) 0.0263(6) -0.0029(5) 0.0121(6) -0.0038(5)
C4 0.0291(9) 0.0335(9) 0.0414(10) 0.0004(7) 0.0108(8) -0.0029(7)
C5 0.0473(13) 0.0312(9) 0.0638(13) 0.0074(9) 0.0199(11) -0.0017(9)
C6 0.0567(14) 0.0252(9) 0.0648(13) -0.0075(9) 0.0286(11) -0.0121(9)
C7 0.0416(11) 0.0414(11) 0.0449(11) -0.0121(9) 0.0130(9) -0.0168(8)
C8 0.0333(10) 0.0359(9) 0.0319(9) -0.0002(7) 0.0063(8) -0.0051(7)
O3 0.0442(8) 0.0394(7) 0.0264(6) -0.0119(6) 0.0167(6) -0.0120(5)
O4 0.0370(8) 0.0481(8) 0.0351(7) -0.0146(6) 0.0173(6) -0.0081(6)
C9 0.0251(8) 0.0273(8) 0.0175(7) 0.0013(6) 0.0056(6) 0.0013(6)

loop_
_atom_type_symbol
_atom_type_description
_atom_type_scat_dispersion_real
_atom_type_scat_dispersion_imag
_atom_type_scat_source
C C 0.0033 0.0016
;International Tables
Vol C Tables 4.2.6.8 and 6.1.1.4
;
H H 0.0000 0.0000
;International Tables
Vol C Tables 4.2.6.8 and 6.1.1.4
;
N N 0.0061 0.0033
;International Tables
Vol C Tables 4.2.6.8 and 6.1.1.4
;
O O 0.0106 0.0060
;International Tables
Vol C Tables 4.2.6.8 and 6.1.1.4
;
Cu Cu 0.3201 1.2651
;International Tables
Vol C Tables 4.2.6.8 and 6.1.1.4
;

loop_
_geom_angle_atom_site_label_1
_geom_angle_atom_site_label_2
_geom_angle_atom_site_label_3
_geom_angle_site_symmetry_1
_geom_angle_site_symmetry_3
_geom_angle
_geom_angle_publ_flag
O1W Cu1 O1W . 3_556 180.00(6) ?
O1W Cu1 O1 . 3_556 90.97(5) ?
O1W Cu1 O1 3_556 3_556 89.03(5) ?
O1W Cu1 O1 . . 89.03(5) yes
O1W Cu1 O1 3_556 . 90.97(5) ?
O1 Cu1 O1 3_556 . 180.0 ?
Cu1 O1W H1WA . . 115.6 ?
Cu1 O1W H1WB . . 116.8 ?
H1WA O1W H1WB . . 104.2 ?
C1 O1 Cu1 . . 109.27(10) ?
O2 C1 O1 . . 123.07(15) ?
O2 C1 C2 . . 123.22(14) ?
O1 C1 C2 . . 113.71(14) ?
C3 C2 C1 . . 114.25(14) ?
C3 C2 H2B . . 108.7 ?
C1 C2 H2B . . 108.7 ?
C3 C2 H2A . . 108.7 ?
C1 C2 H2A . . 108.7 ?
H2B C2 H2A . . 107.6 ?
N1 C3 C2 . . 113.07(13) ?
N1 C3 C9 . . 109.14(12) ?
C2 C3 C9 . . 109.98(13) ?
N1 C3 H3A . . 108.2 ?
C2 C3 H3A . . 108.2 ?
C9 C3 H3A . . 108.2 ?
C4 N1 C8 . . 121.16(15) ?
C4 N1 C3 . . 117.17(14) ?
C8 N1 C3 . . 121.35(14) ?
N1 C4 C5 . . 120.30(18) ?
N1 C4 H4A . . 119.8 ?
C5 C4 H4A . . 119.8 ?
C4 C5 C6 . . 119.81(19) ?
C4 C5 H5A . . 120.1 ?
C6 C5 H5A . . 120.1 ?
C7 C6 C5 . . 119.32(17) ?
C7 C6 H6A . . 120.3 ?
C5 C6 H6A . . 120.3 ?
C6 C7 C8 . . 119.61(19) ?
C6 C7 H7A . . 120.2 ?
C8 C7 H7A . . 120.2 ?
N1 C8 C7 . . 119.79(18) ?
N1 C8 H8A . . 120.1 ?
C7 C8 H8A . . 120.1 ?
O4 C9 O3 . . 127.68(16) ?
O4 C9 C3 . . 118.90(14) ?
O3 C9 C3 . . 113.39(14) ?

loop_
_geom_bond_atom_site_label_1
_geom_bond_atom_site_label_2
_geom_bond_site_symmetry_2
_geom_bond_distance
_geom_bond_publ_flag
Cu1 O1 3_556 1.9468(13) ?
Cu1 O1 . 1.9468(13) yes
Cu1 O1W . 1.9442(12) yes
Cu1 O1W 3_556 1.9442(12) ?
O1W H1WA . 0.8899 ?
O1W H1WB . 0.9214 ?
O1 C1 . 1.2909(19) ?
O2 C1 . 1.225(2) ?
C1 C2 . 1.521(2) ?
C2 C3 . 1.519(2) ?
C2 H2B . 0.9700 ?
C2 H2A . 0.9700 ?
C3 N1 . 1.4933(19) ?
C3 C9 . 1.550(2) ?
C3 H3A . 0.9800 ?
N1 C4 . 1.339(2) ?
N1 C8 . 1.345(2) ?
C4 C5 . 1.372(3) ?
C4 H4A . 0.9300 ?
C5 C6 . 1.373(3) ?
C5 H5A . 0.9300 ?
C6 C7 . 1.372(3) ?
C6 H6A . 0.9300 ?
C7 C8 . 1.384(3) ?
C7 H7A . 0.9300 ?
C8 H8A . 0.9300 ?
O3 C9 . 1.2510(19) ?
O4 C9 . 1.233(2) ?

loop_
_geom_hbond_atom_site_label_D
_geom_hbond_atom_site_label_H
_geom_hbond_atom_site_label_A
_geom_hbond_site_symmetry_A
_geom_hbond_distance_DH
_geom_hbond_distance_HA
_geom_hbond_distance_DA
_geom_hbond_angle_DHA
O1W H1WA O1 3_656 0.89 1.85 2.7309(19) 172
O1W H1WB O3 1_556 0.92 1.66 2.5812(17) 175
C2 H2B O2 1_655 0.97 2.57 3.542(3) 176
C3 H3A O4 1_455 0.98 2.56 3.470(2) 154
C4 H4A O4 1_455 0.93 2.31 3.193(3) 159
C7 H7A O4 4_666 0.93 2.52 3.407(3) 160
C8 H8A O2 1_655 0.93 2.39 3.320(3) 174
